data_7234178
loop_
_publ_author_name
'Jiang, Hao'
'Liu, Xiao-Jing'
'Jia, Ran-Rong'
'Xu, Tian-Hui'
'Xia, Min'

_publ_section_title
;
 Side chain effects on the solid-state emission behaviours and
 mechano-fluorochromic activities of 10H-phenothiazinylbenzo[d]imidazoles
;
_journal_issue 52
_journal_name_full 'RSC Advances'
_journal_page_first 30381
_journal_paper_doi 10.1039/C9RA05255K
_journal_volume 9
_journal_year 2019
_chemical_formula_moiety 'C32 H20 N4 S'
_chemical_formula_sum 'C32 H20 N4 S'
_chemical_formula_weight 492.58
_space_group_crystal_system triclinic
_space_group_IT_number 2
_space_group_name_Hall '-P 1'
_space_group_name_H-M_alt 'P -1'
_symmetry_space_group_name_Hall '-P 1'
_symmetry_space_group_name_H-M 'P -1'
_atom_sites_solution_hydrogens geom
_atom_sites_solution_primary dual
_audit_creation_date 2019-05-17
_audit_creation_method
;
Olex2 1.2
(compiled 2018.05.29 svn.r3508 for OlexSys, GUI svn.r5506)
;
_audit_update_record
;
2019-06-03 deposited with the CCDC.    2019-09-08 downloaded from the CCDC.
;
_cell_angle_alpha 87.4880(10)
_cell_angle_beta 70.8010(10)
_cell_angle_gamma 83.5100(10)
_cell_formula_units_Z 2
_cell_length_a 9.8655(4)
_cell_length_b 10.2689(4)
_cell_length_c 12.5214(5)
_cell_measurement_reflns_used 9943
_cell_measurement_temperature 170(2)
_cell_measurement_theta_max 26.39
_cell_measurement_theta_min 2.20
_cell_volume 1190.26(8)
_computing_cell_refinement 'SAINT V8.38A (?, 2016)'
_computing_data_reduction 'SAINT V8.38A (?, 2016)'
_computing_molecular_graphics 'Olex2 (Dolomanov et al., 2009)'
_computing_publication_material 'Olex2 (Dolomanov et al., 2009)'
_computing_structure_refinement 'ShelXL (Sheldrick, 2015)'
_computing_structure_solution 'ShelXT (Sheldrick, 2015)'
_diffrn_ambient_temperature 169.99
_diffrn_measured_fraction_theta_full 0.993
_diffrn_measured_fraction_theta_max 0.988
_diffrn_measurement_device_type 'Bruker APEX-II CCD'
_diffrn_measurement_method '\f and \w scans'
_diffrn_radiation_type MoK\a
_diffrn_radiation_wavelength 0.71073
_diffrn_reflns_av_R_equivalents 0.0196
_diffrn_reflns_av_unetI/netI 0.0230
_diffrn_reflns_Laue_measured_fraction_full 0.993
_diffrn_reflns_Laue_measured_fraction_max 0.988
_diffrn_reflns_limit_h_max 12
_diffrn_reflns_limit_h_min -12
_diffrn_reflns_limit_k_max 12
_diffrn_reflns_limit_k_min -11
_diffrn_reflns_limit_l_max 15
_diffrn_reflns_limit_l_min -15
_diffrn_reflns_number 13597
_diffrn_reflns_point_group_measured_fraction_full 0.993
_diffrn_reflns_point_group_measured_fraction_max 0.988
_diffrn_reflns_theta_full 25.242
_diffrn_reflns_theta_max 26.392
_diffrn_reflns_theta_min 2.198
_diffrn_standards_number 0
_exptl_absorpt_coefficient_mu 0.166
_exptl_absorpt_correction_T_max 0.7454
_exptl_absorpt_correction_T_min 0.6888
_exptl_absorpt_correction_type multi-scan
_exptl_absorpt_process_details
;
SADABS-2016/2 (Bruker,2016/2) was used for absorption correction.
wR2(int) was 0.1363 before and 0.0425 after correction.
The Ratio of minimum to maximum transmission is 0.9241.
The \l/2 correction factor is Not present.
;
_exptl_crystal_colour yellow
_exptl_crystal_colour_primary yellow
_exptl_crystal_density_diffrn 1.374
_exptl_crystal_description block
_exptl_crystal_F_000 512
_exptl_crystal_size_max 0.4
_exptl_crystal_size_mid 0.23
_exptl_crystal_size_min 0.18
_refine_diff_density_max 0.258
_refine_diff_density_min -0.372
_refine_diff_density_rms 0.039
_refine_ls_extinction_method none
_refine_ls_goodness_of_fit_ref 1.044
_refine_ls_hydrogen_treatment constr
_refine_ls_matrix_type full
_refine_ls_number_parameters 334
_refine_ls_number_reflns 4837
_refine_ls_number_restraints 0
_refine_ls_restrained_S_all 1.044
_refine_ls_R_factor_all 0.0378
_refine_ls_R_factor_gt 0.0344
_refine_ls_shift/su_max 0.001
_refine_ls_shift/su_mean 0.000
_refine_ls_structure_factor_coef Fsqd
_refine_ls_weighting_details 'w=1/[\s^2^(Fo^2^)+(0.0416P)^2^+0.4912P] where P=(Fo^2^+2Fc^2^)/3'
_refine_ls_weighting_scheme calc
_refine_ls_wR_factor_gt 0.0887
_refine_ls_wR_factor_ref 0.0916
_reflns_Friedel_coverage 0.000
_reflns_number_gt 4418
_reflns_number_total 4837
_reflns_threshold_expression 'I > 2\s(I)'
_cod_data_source_file c9ra05255k2.cif
_cod_data_source_block 190516_xm190515_1_0m
_cod_database_code 7234178
_shelx_shelxl_version_number 2016/6
_shelx_space_group_comment
;
The symmetry employed for this shelxl refinement is uniquely defined
by the following loop, which should always be used as a source of
symmetry information in preference to the above space-group names.
They are only intended as comments.
;
_shelx_estimated_absorpt_t_max 0.971
_shelx_estimated_absorpt_t_min 0.936
_olex2_refinement_description
;
1. Fixed Uiso
 At 1.2 times of:
  All C(H) groups
2.a Aromatic/amide H refined with riding coordinates:
 C1(H1), C2(H2), C3(H3), C4(H4), C9(H9), C12(H12), C13(H13), C16(H16),
 C17(H17), C18(H18), C19(H19), C21(H21), C22(H22), C23(H23), C24(H24), C25(H25),
  C27(H27), C28(H28), C30(H30), C31(H31)
;
_olex2_submission_special_instructions 'No special instructions were received'

loop_
_space_group_symop_operation_xyz
'x, y, z'
'-x, -y, -z'

loop_
_atom_site_label
_atom_site_type_symbol
_atom_site_fract_x
_atom_site_fract_y
_atom_site_fract_z
_atom_site_U_iso_or_equiv
_atom_site_adp_type
_atom_site_occupancy
_atom_site_site_symmetry_order
_atom_site_calc_flag
_atom_site_refinement_flags_posn
S1 S 0.76738(4) 0.81131(3) 0.51293(3) 0.02967(11) Uani 1 1 d .
N1 N 0.69150(12) 0.65029(11) 0.99959(9) 0.0258(2) Uani 1 1 d .
N2 N 0.48987(11) 0.76228(10) 0.98254(9) 0.0221(2) Uani 1 1 d .
N3 N 0.77360(12) 0.51816(11) 0.47415(9) 0.0247(2) Uani 1 1 d .
N4 N -0.10822(15) 0.90121(15) 0.82883(13) 0.0442(3) Uani 1 1 d .
C1 C 0.65410(16) 0.72841(14) 1.19674(12) 0.0306(3) Uani 1 1 d .
H1 H 0.739315 0.681537 1.204092 0.037 Uiso 1 1 calc R
C2 C 0.56117(17) 0.80570(15) 1.28316(12) 0.0338(3) Uani 1 1 d .
H2 H 0.583133 0.812203 1.351010 0.041 Uiso 1 1 calc R
C3 C 0.43497(16) 0.87494(14) 1.27322(12) 0.0313(3) Uani 1 1 d .
H3 H 0.373469 0.927227 1.334564 0.038 Uiso 1 1 calc R
C4 C 0.39761(14) 0.86909(13) 1.17622(11) 0.0268(3) Uani 1 1 d .
H4 H 0.311735 0.915339 1.169535 0.032 Uiso 1 1 calc R
C5 C 0.49265(14) 0.79190(12) 1.08938(10) 0.0219(3) Uani 1 1 d .
C6 C 0.61883(14) 0.72125(12) 1.09782(11) 0.0238(3) Uani 1 1 d .
C7 C 0.61253(13) 0.67694(12) 0.93365(11) 0.0223(3) Uani 1 1 d .
C8 C 0.65133(13) 0.63377(13) 0.81561(11) 0.0224(3) Uani 1 1 d .
C9 C 0.69621(14) 0.72408(12) 0.72812(11) 0.0239(3) Uani 1 1 d .
H9 H 0.700116 0.812482 0.745339 0.029 Uiso 1 1 calc R
C10 C 0.73519(13) 0.68636(12) 0.61634(11) 0.0226(3) Uani 1 1 d .
C11 C 0.73446(13) 0.55588(12) 0.58796(10) 0.0217(3) Uani 1 1 d .
C12 C 0.68877(14) 0.46642(13) 0.67654(11) 0.0261(3) Uani 1 1 d .
H12 H 0.685736 0.377620 0.659934 0.031 Uiso 1 1 calc R
C13 C 0.64782(14) 0.50534(13) 0.78819(11) 0.0263(3) Uani 1 1 d .
H13 H 0.616803 0.442813 0.846969 0.032 Uiso 1 1 calc R
C14 C 0.86693(13) 0.58761(13) 0.38478(11) 0.0232(3) Uani 1 1 d .
C15 C 0.87577(14) 0.72120(13) 0.39292(11) 0.0247(3) Uani 1 1 d .
C16 C 0.96465(15) 0.78914(14) 0.30343(12) 0.0299(3) Uani 1 1 d .
H16 H 0.972288 0.879328 0.311467 0.036 Uiso 1 1 calc R
C17 C 1.04202(15) 0.72630(15) 0.20282(12) 0.0327(3) Uani 1 1 d .
H17 H 1.099406 0.773714 0.140670 0.039 Uiso 1 1 calc R
C18 C 1.03492(15) 0.59377(15) 0.19368(12) 0.0311(3) Uani 1 1 d .
H18 H 1.088041 0.549942 0.124915 0.037 Uiso 1 1 calc R
C19 C 0.95090(14) 0.52422(14) 0.28408(11) 0.0273(3) Uani 1 1 d .
H19 H 0.950281 0.432471 0.277625 0.033 Uiso 1 1 calc R
C20 C 0.75477(14) 0.38659(13) 0.45061(10) 0.0236(3) Uani 1 1 d .
C21 C 0.64349(14) 0.36726(14) 0.41068(11) 0.0287(3) Uani 1 1 d .
H21 H 0.579699 0.439479 0.400324 0.034 Uiso 1 1 calc R
C22 C 0.62623(16) 0.24073(16) 0.38590(12) 0.0351(3) Uani 1 1 d .
H22 H 0.550603 0.226539 0.357861 0.042 Uiso 1 1 calc R
C23 C 0.71788(18) 0.13590(15) 0.40168(12) 0.0355(3) Uani 1 1 d .
H23 H 0.704501 0.049608 0.385638 0.043 Uiso 1 1 calc R
C24 C 0.82970(17) 0.15628(14) 0.44099(13) 0.0354(3) Uani 1 1 d .
H24 H 0.893346 0.083972 0.451389 0.042 Uiso 1 1 calc R
C25 C 0.84866(15) 0.28155(14) 0.46503(12) 0.0300(3) Uani 1 1 d .
H25 H 0.925762 0.295707 0.491360 0.036 Uiso 1 1 calc R
C26 C 0.36763(13) 0.79001(13) 0.94457(10) 0.0217(3) Uani 1 1 d .
C27 C 0.31506(14) 0.91906(13) 0.93346(11) 0.0263(3) Uani 1 1 d .
H27 H 0.363312 0.988654 0.946527 0.032 Uiso 1 1 calc R
C28 C 0.19177(14) 0.94595(13) 0.90320(11) 0.0275(3) Uani 1 1 d .
H28 H 0.155260 1.034165 0.895184 0.033 Uiso 1 1 calc R
C29 C 0.12151(14) 0.84347(14) 0.88455(11) 0.0261(3) Uani 1 1 d .
C30 C 0.17547(15) 0.71380(14) 0.89490(11) 0.0274(3) Uani 1 1 d .
H30 H 0.127697 0.644087 0.881395 0.033 Uiso 1 1 calc R
C31 C 0.29860(14) 0.68701(13) 0.92485(11) 0.0250(3) Uani 1 1 d .
H31 H 0.336005 0.598855 0.931949 0.030 Uiso 1 1 calc R
C32 C -0.00702(15) 0.87375(15) 0.85338(12) 0.0317(3) Uani 1 1 d .

loop_
_atom_site_aniso_label
_atom_site_aniso_U_11
_atom_site_aniso_U_22
_atom_site_aniso_U_33
_atom_site_aniso_U_23
_atom_site_aniso_U_13
_atom_site_aniso_U_12
S1 0.0428(2) 0.02033(17) 0.02169(17) 0.00102(12) -0.00568(14) -0.00112(13)
N1 0.0277(6) 0.0272(6) 0.0230(6) -0.0008(4) -0.0101(5) 0.0002(4)
N2 0.0232(5) 0.0243(5) 0.0195(5) -0.0023(4) -0.0081(4) -0.0005(4)
N3 0.0313(6) 0.0220(5) 0.0206(5) -0.0029(4) -0.0071(4) -0.0045(4)
N4 0.0380(7) 0.0493(8) 0.0523(9) -0.0085(7) -0.0256(7) 0.0029(6)
C1 0.0330(7) 0.0358(8) 0.0270(7) 0.0014(6) -0.0155(6) -0.0036(6)
C2 0.0415(8) 0.0414(8) 0.0232(7) -0.0006(6) -0.0151(6) -0.0097(6)
C3 0.0359(7) 0.0339(8) 0.0215(7) -0.0050(5) -0.0045(6) -0.0058(6)
C4 0.0259(6) 0.0286(7) 0.0249(7) -0.0028(5) -0.0066(5) -0.0027(5)
C5 0.0263(6) 0.0221(6) 0.0188(6) 0.0016(5) -0.0082(5) -0.0070(5)
C6 0.0266(6) 0.0235(6) 0.0220(6) 0.0010(5) -0.0087(5) -0.0042(5)
C7 0.0240(6) 0.0207(6) 0.0219(6) 0.0006(5) -0.0070(5) -0.0024(5)
C8 0.0217(6) 0.0246(6) 0.0207(6) -0.0012(5) -0.0074(5) 0.0004(5)
C9 0.0276(6) 0.0207(6) 0.0240(6) -0.0021(5) -0.0095(5) -0.0014(5)
C10 0.0249(6) 0.0209(6) 0.0219(6) 0.0011(5) -0.0079(5) -0.0016(5)
C11 0.0219(6) 0.0235(6) 0.0204(6) -0.0020(5) -0.0079(5) -0.0014(5)
C12 0.0319(7) 0.0210(6) 0.0249(7) -0.0015(5) -0.0078(5) -0.0047(5)
C13 0.0305(7) 0.0245(7) 0.0228(6) 0.0014(5) -0.0067(5) -0.0044(5)
C14 0.0233(6) 0.0274(7) 0.0203(6) 0.0003(5) -0.0094(5) -0.0019(5)
C15 0.0263(6) 0.0279(7) 0.0205(6) 0.0000(5) -0.0090(5) -0.0018(5)
C16 0.0326(7) 0.0299(7) 0.0276(7) 0.0025(5) -0.0097(6) -0.0067(6)
C17 0.0287(7) 0.0403(8) 0.0265(7) 0.0035(6) -0.0048(6) -0.0075(6)
C18 0.0250(7) 0.0412(8) 0.0238(7) -0.0041(6) -0.0044(5) 0.0007(6)
C19 0.0271(7) 0.0287(7) 0.0262(7) -0.0037(5) -0.0095(5) 0.0002(5)
C20 0.0278(6) 0.0235(6) 0.0188(6) -0.0031(5) -0.0060(5) -0.0037(5)
C21 0.0262(7) 0.0324(7) 0.0271(7) -0.0052(5) -0.0083(5) -0.0007(5)
C22 0.0333(8) 0.0439(9) 0.0304(7) -0.0055(6) -0.0097(6) -0.0129(6)
C23 0.0520(9) 0.0268(7) 0.0266(7) -0.0035(6) -0.0084(6) -0.0122(6)
C24 0.0477(9) 0.0255(7) 0.0307(7) -0.0021(6) -0.0121(7) 0.0032(6)
C25 0.0327(7) 0.0305(7) 0.0295(7) -0.0025(6) -0.0142(6) -0.0009(6)
C26 0.0214(6) 0.0269(6) 0.0162(6) 0.0004(5) -0.0054(5) -0.0023(5)
C27 0.0270(6) 0.0244(7) 0.0282(7) -0.0001(5) -0.0092(5) -0.0047(5)
C28 0.0283(7) 0.0256(7) 0.0286(7) 0.0013(5) -0.0105(6) 0.0005(5)
C29 0.0244(6) 0.0348(7) 0.0198(6) -0.0002(5) -0.0083(5) -0.0022(5)
C30 0.0304(7) 0.0289(7) 0.0251(7) -0.0031(5) -0.0106(5) -0.0070(5)
C31 0.0295(7) 0.0231(6) 0.0223(6) -0.0002(5) -0.0086(5) -0.0019(5)
C32 0.0312(7) 0.0364(8) 0.0291(7) -0.0040(6) -0.0126(6) -0.0010(6)

loop_
_atom_type_symbol
_atom_type_description
_atom_type_scat_dispersion_real
_atom_type_scat_dispersion_imag
_atom_type_scat_source
C C 0.0033 0.0016 'International Tables Vol C Tables 4.2.6.8 and 6.1.1.4'
H H 0.0000 0.0000 'International Tables Vol C Tables 4.2.6.8 and 6.1.1.4'
N N 0.0061 0.0033 'International Tables Vol C Tables 4.2.6.8 and 6.1.1.4'
S S 0.1246 0.1234 'International Tables Vol C Tables 4.2.6.8 and 6.1.1.4'

loop_
_geom_angle_atom_site_label_1
_geom_angle_atom_site_label_2
_geom_angle_atom_site_label_3
_geom_angle
C15 S1 C10 100.70(6)
C7 N1 C6 105.11(11)
C5 N2 C26 125.09(11)
C7 N2 C5 106.38(10)
C7 N2 C26 126.98(11)
C11 N3 C14 122.27(11)
C11 N3 C20 118.25(10)
C14 N3 C20 116.91(10)
C2 C1 H1 121.1
C2 C1 C6 117.83(13)
C6 C1 H1 121.1
C1 C2 H2 119.3
C1 C2 C3 121.50(13)
C3 C2 H2 119.3
C2 C3 H3 119.1
C4 C3 C2 121.71(13)
C4 C3 H3 119.1
C3 C4 H4 121.9
C3 C4 C5 116.28(13)
C5 C4 H4 121.9
N2 C5 C6 104.92(11)
C4 C5 N2 132.13(12)
C4 C5 C6 122.94(12)
N1 C6 C1 129.63(12)
N1 C6 C5 110.63(11)
C1 C6 C5 119.74(12)
N1 C7 N2 112.96(11)
N1 C7 C8 125.58(12)
N2 C7 C8 121.23(11)
C9 C8 C7 119.24(11)
C13 C8 C7 122.25(11)
C13 C8 C9 118.49(12)
C8 C9 H9 119.7
C10 C9 C8 120.69(12)
C10 C9 H9 119.7
C9 C10 S1 117.16(10)
C9 C10 C11 121.08(12)
C11 C10 S1 121.45(10)
C10 C11 N3 120.84(11)
C12 C11 N3 121.52(12)
C12 C11 C10 117.60(12)
C11 C12 H12 119.5
C13 C12 C11 120.96(12)
C13 C12 H12 119.5
C8 C13 C12 121.14(12)
C8 C13 H13 119.4
C12 C13 H13 119.4
C15 C14 N3 121.36(12)
C15 C14 C19 117.90(12)
C19 C14 N3 120.72(12)
C14 C15 S1 121.27(10)
C16 C15 S1 117.77(11)
C16 C15 C14 120.86(13)
C15 C16 H16 119.8
C17 C16 C15 120.47(13)
C17 C16 H16 119.8
C16 C17 H17 120.4
C18 C17 C16 119.28(13)
C18 C17 H17 120.4
C17 C18 H18 119.7
C17 C18 C19 120.56(13)
C19 C18 H18 119.7
C14 C19 H19 119.6
C18 C19 C14 120.81(13)
C18 C19 H19 119.6
C21 C20 N3 118.82(12)
C21 C20 C25 120.58(12)
C25 C20 N3 120.58(12)
C20 C21 H21 120.4
C20 C21 C22 119.12(13)
C22 C21 H21 120.4
C21 C22 H22 119.7
C23 C22 C21 120.50(13)
C23 C22 H22 119.7
C22 C23 H23 120.0
C22 C23 C24 119.98(14)
C24 C23 H23 120.0
C23 C24 H24 120.0
C25 C24 C23 120.06(14)
C25 C24 H24 120.0
C20 C25 H25 120.1
C24 C25 C20 119.74(13)
C24 C25 H25 120.1
C27 C26 N2 119.55(11)
C27 C26 C31 120.82(12)
C31 C26 N2 119.54(11)
C26 C27 H27 120.2
C28 C27 C26 119.59(12)
C28 C27 H27 120.2
C27 C28 H28 120.1
C27 C28 C29 119.84(12)
C29 C28 H28 120.1
C28 C29 C30 120.36(12)
C28 C29 C32 118.91(13)
C30 C29 C32 120.73(12)
C29 C30 H30 120.1
C31 C30 C29 119.79(12)
C31 C30 H30 120.1
C26 C31 H31 120.2
C30 C31 C26 119.60(12)
C30 C31 H31 120.2
N4 C32 C29 178.14(16)

loop_
_geom_bond_atom_site_label_1
_geom_bond_atom_site_label_2
_geom_bond_distance
S1 C10 1.7607(13)
S1 C15 1.7603(13)
N1 C6 1.3922(17)
N1 C7 1.3110(16)
N2 C5 1.3945(15)
N2 C7 1.3882(16)
N2 C26 1.4315(16)
N3 C11 1.4080(16)
N3 C14 1.4176(16)
N3 C20 1.4403(16)
N4 C32 1.1408(19)
C1 H1 0.9500
C1 C2 1.378(2)
C1 C6 1.3993(18)
C2 H2 0.9500
C2 C3 1.402(2)
C3 H3 0.9500
C3 C4 1.3857(19)
C4 H4 0.9500
C4 C5 1.3882(18)
C5 C6 1.4009(18)
C7 C8 1.4746(17)
C8 C9 1.3932(18)
C8 C13 1.3843(18)
C9 H9 0.9500
C9 C10 1.3845(18)
C10 C11 1.4026(18)
C11 C12 1.3974(18)
C12 H12 0.9500
C12 C13 1.3851(18)
C13 H13 0.9500
C14 C15 1.3946(19)
C14 C19 1.4010(19)
C15 C16 1.3910(19)
C16 H16 0.9500
C16 C17 1.383(2)
C17 H17 0.9500
C17 C18 1.382(2)
C18 H18 0.9500
C18 C19 1.387(2)
C19 H19 0.9500
C20 C21 1.3834(18)
C20 C25 1.3861(19)
C21 H21 0.9500
C21 C22 1.391(2)
C22 H22 0.9500
C22 C23 1.376(2)
C23 H23 0.9500
C23 C24 1.386(2)
C24 H24 0.9500
C24 C25 1.381(2)
C25 H25 0.9500
C26 C27 1.3858(18)
C26 C31 1.3928(18)
C27 H27 0.9500
C27 C28 1.3846(19)
C28 H28 0.9500
C28 C29 1.3912(19)
C29 C30 1.3940(19)
C29 C32 1.4431(18)
C30 H30 0.9500
C30 C31 1.3809(18)
C31 H31 0.9500
